data_7202845
loop_
_publ_author_name
'Leclercq, Lo\"ic'
'Suisse, Isabelle'
'Nowogrocki, Guy'
'Agbossou-Niedercorn, Francine'

_publ_section_title
;
 Halide-free highly-pure imidazolium triflate ionic liquids:
 Preparation and use in palladium-catalysed allylic alkylation
;
_journal_issue 10
_journal_name_full 'Green Chemistry'
_journal_page_first 1097
_journal_paper_doi 10.1039/b703096g
_journal_volume 9
_journal_year 2007
_chemical_formula_sum 'C27 H51 F6 N3 O7 S2'
_chemical_formula_weight 707.83
_chemical_melting_point 95
_chemical_name_common
;
1-methyl-3-(tetrahydrofuran-3-ylmethyl)-1H-imidazol-3-ium
trifluoromethanesulfonate / tetrabuthylammonium
trifluoromethanesulfonate
;
_chemical_name_systematic
;
?
;
_space_group_IT_number 2
_symmetry_cell_setting triclinic
_symmetry_space_group_name_Hall '-P 1'
_symmetry_space_group_name_H-M 'P -1'
_atom_sites_solution_hydrogens geom
_atom_sites_solution_primary direct
_atom_sites_solution_secondary difmap
_audit_creation_method SHELXL-97
_cell_angle_alpha 85.627(2)
_cell_angle_beta 88.693(2)
_cell_angle_gamma 88.563(2)
_cell_formula_units_Z 2
_cell_length_a 9.5883(13)
_cell_length_b 9.7729(13)
_cell_length_c 19.198(3)
_cell_measurement_temperature 100(2)
_cell_volume 1792.8(4)
_computing_structure_refinement 'SHELXL-97 (Sheldrick, 1997)'
_computing_structure_solution 'SHELXS-97 (Sheldrick, 1990)'
_diffrn_ambient_temperature 100(2)
_diffrn_measured_fraction_theta_full 0.820
_diffrn_measured_fraction_theta_max 0.820
_diffrn_radiation_monochromator graphite
_diffrn_radiation_source 'fine-focus sealed tube'
_diffrn_radiation_type MoK\a
_diffrn_radiation_wavelength 0.71073
_diffrn_reflns_av_R_equivalents 0.0267
_diffrn_reflns_av_sigmaI/netI 0.0491
_diffrn_reflns_limit_h_max 12
_diffrn_reflns_limit_h_min -12
_diffrn_reflns_limit_k_max 13
_diffrn_reflns_limit_k_min -12
_diffrn_reflns_limit_l_max 25
_diffrn_reflns_limit_l_min -24
_diffrn_reflns_number 14089
_diffrn_reflns_theta_full 28.93
_diffrn_reflns_theta_max 28.93
_diffrn_reflns_theta_min 2.40
_exptl_absorpt_coefficient_mu 0.223
_exptl_crystal_colour colorless
_exptl_crystal_density_diffrn 1.311
_exptl_crystal_density_method 'not measured'
_exptl_crystal_description irregular
_exptl_crystal_F_000 752
_exptl_crystal_size_max .4
_exptl_crystal_size_mid .35
_exptl_crystal_size_min .25
_refine_diff_density_max 1.781
_refine_diff_density_min -0.414
_refine_diff_density_rms 0.073
_refine_ls_extinction_method none
_refine_ls_goodness_of_fit_ref 1.124
_refine_ls_hydrogen_treatment constr
_refine_ls_matrix_type full
_refine_ls_number_parameters 411
_refine_ls_number_reflns 7772
_refine_ls_number_restraints 0
_refine_ls_restrained_S_all 1.124
_refine_ls_R_factor_all 0.0786
_refine_ls_R_factor_gt 0.0578
_refine_ls_shift/su_max 0.003
_refine_ls_shift/su_mean 0.000
_refine_ls_structure_factor_coef Fsqd
_refine_ls_weighting_details 'calc w=1/[\s^2^(Fo^2^)+(0.0935P)^2^+0.3212P] where P=(Fo^2^+2Fc^2^)/3'
_refine_ls_weighting_scheme calc
_refine_ls_wR_factor_gt 0.1570
_refine_ls_wR_factor_ref 0.1722
_reflns_number_gt 5727
_reflns_number_total 7772
_reflns_threshold_expression >2sigma(I)
_cod_data_source_file b703096g.txt
_cod_data_source_block ionicjjm
_cod_original_cell_volume 1792.7(4)
_cod_original_sg_symbol_H-M P-1
_cod_database_code 7202845

loop_
_symmetry_equiv_pos_as_xyz
'x, y, z'
'-x, -y, -z'

loop_
_atom_site_label
_atom_site_type_symbol
_atom_site_fract_x
_atom_site_fract_y
_atom_site_fract_z
_atom_site_U_iso_or_equiv
_atom_site_adp_type
_atom_site_occupancy
_atom_site_symmetry_multiplicity
_atom_site_calc_flag
_atom_site_refinement_flags
_atom_site_disorder_assembly
_atom_site_disorder_group
N1 N 0.8410(2) 0.6397(2) 0.31297(11) 0.0247(5) Uani 1 1 d . . .
C1 C 0.7362(3) 0.6509(3) 0.26892(13) 0.0250(5) Uani 1 1 d . . .
H1 H 0.6741 0.5822 0.2613 0.030 Uiso 1 1 calc R . .
N2 N 0.7346(2) 0.7771(2) 0.23733(11) 0.0223(4) Uani 1 1 d . . .
C2 C 0.8415(3) 0.8492(3) 0.26275(13) 0.0237(5) Uani 1 1 d . . .
H2 H 0.8634 0.9399 0.2499 0.028 Uiso 1 1 calc R . .
C3 C 0.9088(3) 0.7628(3) 0.31000(13) 0.0243(5) Uani 1 1 d . . .
H3 H 0.9860 0.7828 0.3356 0.029 Uiso 1 1 calc R . .
C4 C 0.6440(3) 0.8242(3) 0.17904(13) 0.0232(5) Uani 1 1 d . . .
H4A H 0.6017 0.9127 0.1877 0.028 Uiso 1 1 calc R . .
H4B H 0.5699 0.7596 0.1755 0.028 Uiso 1 1 calc R . .
C5 C 0.7276(3) 0.8365(3) 0.11158(14) 0.0297(6) Uani 1 1 d . . .
H5 H 0.8017 0.9027 0.1151 0.036 Uiso 1 1 calc R . .
C6 C 0.6383(3) 0.8805(4) 0.04841(16) 0.0486(9) Uani 1 1 d . . .
H6A H 0.5418 0.8558 0.0576 0.058 Uiso 1 1 calc R . .
H6B H 0.6419 0.9790 0.0377 0.058 Uiso 1 1 calc R . .
O O 0.6962(3) 0.8089(3) -0.00876(12) 0.0659(8) Uani 1 1 d . . .
C7 C 0.8144(4) 0.7254(4) 0.01459(19) 0.0595(10) Uani 1 1 d . . .
H7A H 0.9007 0.7734 0.0044 0.071 Uiso 1 1 calc R . .
H7B H 0.8184 0.6398 -0.0079 0.071 Uiso 1 1 calc R . .
C8 C 0.7917(3) 0.7002(3) 0.09017(17) 0.0385(7) Uani 1 1 d . . .
H8A H 0.8790 0.6788 0.1136 0.046 Uiso 1 1 calc R . .
H8B H 0.7282 0.6253 0.1008 0.046 Uiso 1 1 calc R . .
C9 C 0.8768(3) 0.5158(3) 0.35815(15) 0.0338(6) Uani 1 1 d . . .
H9A H 0.8230 0.5159 0.4010 0.051 Uiso 1 1 calc R . .
H9B H 0.9744 0.5150 0.3683 0.051 Uiso 1 1 calc R . .
H9C H 0.8562 0.4356 0.3347 0.051 Uiso 1 1 calc R . .
N3 N 0.30201(19) 0.17855(19) 0.27804(10) 0.0165(4) Uani 1 1 d . . .
C10 C 0.2538(2) 0.3103(2) 0.23664(12) 0.0182(5) Uani 1 1 d . . .
H10A H 0.1607 0.2971 0.2200 0.022 Uiso 1 1 calc R . .
H10B H 0.2476 0.3835 0.2680 0.022 Uiso 1 1 calc R . .
C11 C 0.3468(3) 0.3560(2) 0.17456(13) 0.0231(5) Uani 1 1 d . . .
H11A H 0.3438 0.2896 0.1396 0.028 Uiso 1 1 calc R . .
H11B H 0.4424 0.3604 0.1895 0.028 Uiso 1 1 calc R . .
C12 C 0.2988(3) 0.4965(3) 0.14275(13) 0.0263(5) Uani 1 1 d . . .
H12A H 0.2037 0.4915 0.1272 0.032 Uiso 1 1 calc R . .
H12B H 0.3001 0.5624 0.1780 0.032 Uiso 1 1 calc R . .
C13 C 0.3926(3) 0.5449(3) 0.08124(14) 0.0309(6) Uani 1 1 d . . .
H13A H 0.4865 0.5515 0.0968 0.046 Uiso 1 1 calc R . .
H13B H 0.3601 0.6333 0.0621 0.046 Uiso 1 1 calc R . .
H13C H 0.3905 0.4804 0.0460 0.046 Uiso 1 1 calc R . .
C14 C 0.4352(2) 0.2068(2) 0.31484(12) 0.0184(5) Uani 1 1 d . . .
H14A H 0.4161 0.2802 0.3452 0.022 Uiso 1 1 calc R . .
H14B H 0.5037 0.2396 0.2799 0.022 Uiso 1 1 calc R . .
C15 C 0.4995(2) 0.0853(2) 0.35823(13) 0.0214(5) Uani 1 1 d . . .
H15A H 0.5406 0.0202 0.3275 0.026 Uiso 1 1 calc R . .
H15B H 0.4275 0.0391 0.3868 0.026 Uiso 1 1 calc R . .
C16 C 0.6111(3) 0.1351(3) 0.40492(14) 0.0277(6) Uani 1 1 d . . .
H16A H 0.6790 0.1868 0.3762 0.033 Uiso 1 1 calc R . .
H16B H 0.5681 0.1964 0.4370 0.033 Uiso 1 1 calc R . .
C17 C 0.6858(3) 0.0177(3) 0.44653(14) 0.0323(6) Uani 1 1 d . . .
H17A H 0.6183 -0.0388 0.4718 0.048 Uiso 1 1 calc R . .
H17B H 0.7474 0.0541 0.4788 0.048 Uiso 1 1 calc R . .
H17C H 0.7388 -0.0365 0.4152 0.048 Uiso 1 1 calc R . .
C18 C 0.1873(2) 0.1340(2) 0.33045(12) 0.0196(5) Uani 1 1 d . . .
H18A H 0.0997 0.1348 0.3062 0.024 Uiso 1 1 calc R . .
H18B H 0.2073 0.0401 0.3481 0.024 Uiso 1 1 calc R . .
C19 C 0.1691(2) 0.2218(2) 0.39220(12) 0.0213(5) Uani 1 1 d . . .
H19A H 0.1639 0.3181 0.3756 0.026 Uiso 1 1 calc R . .
H19B H 0.2487 0.2079 0.4224 0.026 Uiso 1 1 calc R . .
C20 C 0.0352(3) 0.1828(3) 0.43327(13) 0.0262(5) Uani 1 1 d . . .
H20A H -0.0445 0.2027 0.4036 0.031 Uiso 1 1 calc R . .
H20B H 0.0378 0.0849 0.4463 0.031 Uiso 1 1 calc R . .
C21 C 0.0173(3) 0.2600(3) 0.49863(14) 0.0348(6) Uani 1 1 d . . .
H21A H 0.0964 0.2411 0.5279 0.052 Uiso 1 1 calc R . .
H21B H -0.0661 0.2310 0.5236 0.052 Uiso 1 1 calc R . .
H21C H 0.0103 0.3567 0.4858 0.052 Uiso 1 1 calc R . .
C22 C 0.3312(2) 0.0641(2) 0.23016(12) 0.0182(5) Uani 1 1 d . . .
H22A H 0.3603 -0.0176 0.2585 0.022 Uiso 1 1 calc R . .
H22B H 0.4088 0.0903 0.1991 0.022 Uiso 1 1 calc R . .
C23 C 0.2098(2) 0.0281(3) 0.18614(13) 0.0241(5) Uani 1 1 d . . .
H23A H 0.1776 0.1092 0.1582 0.029 Uiso 1 1 calc R . .
H23B H 0.1332 -0.0043 0.2163 0.029 Uiso 1 1 calc R . .
C24 C 0.2556(3) -0.0831(3) 0.13839(14) 0.0266(6) Uani 1 1 d . . .
H24A H 0.3304 -0.0490 0.1074 0.032 Uiso 1 1 calc R . .
H24B H 0.2916 -0.1623 0.1665 0.032 Uiso 1 1 calc R . .
C25 C 0.1360(3) -0.1269(3) 0.09493(17) 0.0430(8) Uani 1 1 d . . .
H25A H 0.0634 -0.1644 0.1254 0.064 Uiso 1 1 calc R . .
H25B H 0.1693 -0.1952 0.0648 0.064 Uiso 1 1 calc R . .
H25C H 0.0997 -0.0487 0.0672 0.064 Uiso 1 1 calc R . .
S1 S 0.31319(6) 0.68312(6) 0.34276(3) 0.02263(16) Uani 1 1 d . . .
O1 O 0.2180(2) 0.57359(18) 0.33684(10) 0.0328(4) Uani 1 1 d . . .
O2 O 0.2491(2) 0.80572(18) 0.36758(11) 0.0345(5) Uani 1 1 d . . .
O3 O 0.4113(2) 0.7065(2) 0.28596(11) 0.0442(5) Uani 1 1 d . . .
C1S C 0.4227(3) 0.6182(3) 0.41454(15) 0.0354(7) Uani 1 1 d . . .
F1 F 0.5181(2) 0.7076(2) 0.42887(11) 0.0558(5) Uani 1 1 d . . .
F2 F 0.4934(2) 0.50442(19) 0.39851(11) 0.0583(6) Uani 1 1 d . . .
F3 F 0.3489(2) 0.5896(2) 0.47257(10) 0.0656(6) Uani 1 1 d . . .
S2 S 0.77734(6) 0.24286(6) 0.20184(3) 0.02279(16) Uani 1 1 d . . .
O4 O 0.67820(19) 0.13913(19) 0.19259(11) 0.0350(5) Uani 1 1 d . . .
O5 O 0.7175(2) 0.37127(19) 0.22137(11) 0.0363(5) Uani 1 1 d . . .
O6 O 0.8985(2) 0.1945(2) 0.23961(11) 0.0423(5) Uani 1 1 d . . .
C2S C 0.8460(3) 0.2832(3) 0.11414(15) 0.0347(6) Uani 1 1 d . . .
F4 F 0.9024(2) 0.17141(19) 0.08795(10) 0.0528(5) Uani 1 1 d . . .
F5 F 0.9459(2) 0.3769(2) 0.11367(11) 0.0578(6) Uani 1 1 d . . .
F6 F 0.7487(2) 0.3338(2) 0.07133(10) 0.0659(6) Uani 1 1 d . . .

loop_
_atom_site_aniso_label
_atom_site_aniso_U_11
_atom_site_aniso_U_22
_atom_site_aniso_U_33
_atom_site_aniso_U_23
_atom_site_aniso_U_13
_atom_site_aniso_U_12
N1 0.0270(11) 0.0227(11) 0.0243(11) -0.0006(8) -0.0005(9) 0.0013(9)
C1 0.0234(12) 0.0221(12) 0.0297(13) -0.0027(10) -0.0024(11) -0.0005(10)
N2 0.0222(10) 0.0222(10) 0.0228(10) -0.0028(8) -0.0019(8) 0.0010(8)
C2 0.0234(12) 0.0228(12) 0.0252(12) -0.0027(10) -0.0009(10) -0.0029(10)
C3 0.0262(13) 0.0254(13) 0.0216(12) -0.0031(10) -0.0004(10) -0.0022(10)
C4 0.0212(12) 0.0239(12) 0.0248(12) -0.0035(10) -0.0048(10) 0.0042(10)
C5 0.0236(13) 0.0409(16) 0.0252(13) -0.0068(11) -0.0026(11) 0.0024(11)
C6 0.0329(16) 0.081(3) 0.0299(16) 0.0053(16) 0.0002(13) 0.0029(16)
O 0.0717(18) 0.091(2) 0.0371(13) -0.0170(13) -0.0095(13) 0.0021(16)
C7 0.061(2) 0.069(3) 0.050(2) -0.0182(19) 0.0046(19) -0.001(2)
C8 0.0260(14) 0.0460(18) 0.0465(17) -0.0227(14) 0.0026(13) -0.0045(13)
C9 0.0394(16) 0.0247(14) 0.0363(15) 0.0055(12) -0.0101(13) 0.0028(12)
N3 0.0149(9) 0.0159(9) 0.0188(9) -0.0024(7) 0.0005(8) -0.0006(7)
C10 0.0173(11) 0.0181(11) 0.0189(11) 0.0000(9) -0.0010(9) 0.0016(9)
C11 0.0236(12) 0.0234(12) 0.0216(12) 0.0014(10) 0.0002(10) 0.0009(10)
C12 0.0322(14) 0.0219(12) 0.0242(12) 0.0020(10) 0.0024(11) 0.0006(11)
C13 0.0351(15) 0.0280(14) 0.0280(13) 0.0093(11) -0.0010(12) -0.0028(11)
C14 0.0166(11) 0.0178(11) 0.0208(11) -0.0013(9) -0.0022(9) -0.0018(9)
C15 0.0221(12) 0.0199(11) 0.0221(12) -0.0008(9) -0.0018(10) 0.0014(9)
C16 0.0252(13) 0.0287(14) 0.0292(13) 0.0020(11) -0.0069(11) -0.0040(11)
C17 0.0269(14) 0.0379(16) 0.0313(14) 0.0048(12) -0.0096(12) -0.0004(12)
C18 0.0175(11) 0.0185(11) 0.0225(12) 0.0007(9) 0.0017(9) -0.0014(9)
C19 0.0228(12) 0.0213(12) 0.0195(11) 0.0000(9) 0.0015(10) 0.0005(9)
C20 0.0233(12) 0.0302(14) 0.0242(12) 0.0012(10) 0.0048(10) 0.0028(10)
C21 0.0369(15) 0.0427(17) 0.0241(13) -0.0018(12) 0.0053(12) 0.0096(13)
C22 0.0169(11) 0.0159(11) 0.0221(11) -0.0047(9) 0.0021(9) 0.0009(9)
C23 0.0180(11) 0.0271(13) 0.0283(13) -0.0093(10) -0.0018(10) -0.0004(10)
C24 0.0239(13) 0.0281(13) 0.0288(13) -0.0103(11) -0.0042(11) 0.0037(10)
C25 0.0332(15) 0.0499(19) 0.0501(18) -0.0308(15) -0.0144(14) 0.0090(14)
S1 0.0242(3) 0.0212(3) 0.0220(3) 0.0007(2) -0.0002(2) 0.0015(2)
O1 0.0343(10) 0.0228(9) 0.0423(11) -0.0075(8) -0.0059(9) -0.0020(8)
O2 0.0344(10) 0.0206(9) 0.0480(12) -0.0015(8) 0.0002(9) 0.0026(8)
O3 0.0328(11) 0.0677(15) 0.0299(11) 0.0053(10) 0.0077(9) 0.0046(10)
C1S 0.0478(17) 0.0269(14) 0.0318(15) -0.0013(11) -0.0134(13) 0.0034(13)
F1 0.0554(12) 0.0487(11) 0.0666(13) -0.0176(10) -0.0323(10) -0.0010(9)
F2 0.0682(13) 0.0359(10) 0.0721(14) -0.0100(9) -0.0353(11) 0.0232(9)
F3 0.0903(17) 0.0768(15) 0.0273(10) 0.0146(9) -0.0080(10) -0.0043(13)
S2 0.0197(3) 0.0223(3) 0.0261(3) -0.0013(2) -0.0012(2) 0.0015(2)
O4 0.0270(10) 0.0279(10) 0.0511(12) -0.0111(9) 0.0078(9) -0.0061(8)
O5 0.0358(11) 0.0263(10) 0.0480(12) -0.0123(9) 0.0057(9) -0.0003(8)
O6 0.0287(11) 0.0548(14) 0.0413(12) 0.0110(10) -0.0103(9) 0.0047(10)
C2S 0.0396(16) 0.0329(15) 0.0307(14) 0.0019(12) -0.0005(13) 0.0045(13)
F4 0.0683(13) 0.0470(11) 0.0429(10) -0.0102(9) 0.0208(10) 0.0059(10)
F5 0.0615(13) 0.0483(12) 0.0618(13) 0.0052(10) 0.0233(11) -0.0185(10)
F6 0.0833(16) 0.0762(15) 0.0359(10) 0.0097(10) -0.0182(11) 0.0158(12)

loop_
_atom_type_symbol
_atom_type_description
_atom_type_scat_dispersion_real
_atom_type_scat_dispersion_imag
_atom_type_scat_source
C C 0.0033 0.0016 'International Tables Vol C Tables 4.2.6.8 and 6.1.1.4'
H H 0.0000 0.0000 'International Tables Vol C Tables 4.2.6.8 and 6.1.1.4'
N N 0.0061 0.0033 'International Tables Vol C Tables 4.2.6.8 and 6.1.1.4'
O O 0.0106 0.0060 'International Tables Vol C Tables 4.2.6.8 and 6.1.1.4'
F F 0.0171 0.0103 'International Tables Vol C Tables 4.2.6.8 and 6.1.1.4'
S S 0.1246 0.1234 'International Tables Vol C Tables 4.2.6.8 and 6.1.1.4'

loop_
_geom_angle_atom_site_label_1
_geom_angle_atom_site_label_2
_geom_angle_atom_site_label_3
_geom_angle
_geom_angle_site_symmetry_1
_geom_angle_site_symmetry_3
_geom_angle_publ_flag
C1 N1 C3 108.8(2) . . ?
C1 N1 C9 125.1(2) . . ?
C3 N1 C9 126.1(2) . . ?
N1 C1 N2 108.6(2) . . ?
N1 C1 H1 125.7 . . ?
N2 C1 H1 125.7 . . ?
C1 N2 C2 108.7(2) . . ?
C1 N2 C4 124.8(2) . . ?
C2 N2 C4 126.1(2) . . ?
C3 C2 N2 107.0(2) . . ?
C3 C2 H2 126.5 . . ?
N2 C2 H2 126.5 . . ?
C2 C3 N1 106.9(2) . . ?
C2 C3 H3 126.5 . . ?
N1 C3 H3 126.5 . . ?
N2 C4 C5 110.2(2) . . ?
N2 C4 H4A 109.6 . . ?
C5 C4 H4A 109.6 . . ?
N2 C4 H4B 109.6 . . ?
C5 C4 H4B 109.6 . . ?
H4A C4 H4B 108.1 . . ?
C4 C5 C6 112.8(2) . . ?
C4 C5 C8 114.1(2) . . ?
C6 C5 C8 101.4(2) . . ?
C4 C5 H5 109.4 . . ?
C6 C5 H5 109.4 . . ?
C8 C5 H5 109.4 . . ?
O C6 C5 106.1(3) . . ?
O C6 H6A 110.5 . . ?
C5 C6 H6A 110.5 . . ?
O C6 H6B 110.5 . . ?
C5 C6 H6B 110.5 . . ?
H6A C6 H6B 108.7 . . ?
C7 O C6 109.7(2) . . ?
O C7 C8 104.8(3) . . ?
O C7 H7A 110.8 . . ?
C8 C7 H7A 110.8 . . ?
O C7 H7B 110.8 . . ?
C8 C7 H7B 110.8 . . ?
H7A C7 H7B 108.9 . . ?
C7 C8 C5 103.2(3) . . ?
C7 C8 H8A 111.1 . . ?
C5 C8 H8A 111.1 . . ?
C7 C8 H8B 111.1 . . ?
C5 C8 H8B 111.1 . . ?
H8A C8 H8B 109.1 . . ?
N1 C9 H9A 109.5 . . ?
N1 C9 H9B 109.5 . . ?
H9A C9 H9B 109.5 . . ?
N1 C9 H9C 109.5 . . ?
H9A C9 H9C 109.5 . . ?
H9B C9 H9C 109.5 . . ?
C14 N3 C22 108.67(17) . . ?
C14 N3 C18 110.98(17) . . ?
C22 N3 C18 108.78(17) . . ?
C14 N3 C10 108.56(17) . . ?
C22 N3 C10 111.11(17) . . ?
C18 N3 C10 108.76(17) . . ?
C11 C10 N3 115.15(18) . . ?
C11 C10 H10A 108.5 . . ?
N3 C10 H10A 108.5 . . ?
C11 C10 H10B 108.5 . . ?
N3 C10 H10B 108.5 . . ?
H10A C10 H10B 107.5 . . ?
C10 C11 C12 110.5(2) . . ?
C10 C11 H11A 109.5 . . ?
C12 C11 H11A 109.5 . . ?
C10 C11 H11B 109.5 . . ?
C12 C11 H11B 109.5 . . ?
H11A C11 H11B 108.1 . . ?
C13 C12 C11 111.1(2) . . ?
C13 C12 H12A 109.4 . . ?
C11 C12 H12A 109.4 . . ?
C13 C12 H12B 109.4 . . ?
C11 C12 H12B 109.4 . . ?
H12A C12 H12B 108.0 . . ?
C12 C13 H13A 109.5 . . ?
C12 C13 H13B 109.5 . . ?
H13A C13 H13B 109.5 . . ?
C12 C13 H13C 109.5 . . ?
H13A C13 H13C 109.5 . . ?
H13B C13 H13C 109.5 . . ?
N3 C14 C15 115.72(18) . . ?
N3 C14 H14A 108.3 . . ?
C15 C14 H14A 108.3 . . ?
N3 C14 H14B 108.3 . . ?
C15 C14 H14B 108.3 . . ?
H14A C14 H14B 107.4 . . ?
C14 C15 C16 109.8(2) . . ?
C14 C15 H15A 109.7 . . ?
C16 C15 H15A 109.7 . . ?
C14 C15 H15B 109.7 . . ?
C16 C15 H15B 109.7 . . ?
H15A C15 H15B 108.2 . . ?
C17 C16 C15 112.5(2) . . ?
C17 C16 H16A 109.1 . . ?
C15 C16 H16A 109.1 . . ?
C17 C16 H16B 109.1 . . ?
C15 C16 H16B 109.1 . . ?
H16A C16 H16B 107.8 . . ?
C16 C17 H17A 109.5 . . ?
C16 C17 H17B 109.5 . . ?
H17A C17 H17B 109.5 . . ?
C16 C17 H17C 109.5 . . ?
H17A C17 H17C 109.5 . . ?
H17B C17 H17C 109.5 . . ?
C19 C18 N3 115.12(19) . . ?
C19 C18 H18A 108.5 . . ?
N3 C18 H18A 108.5 . . ?
C19 C18 H18B 108.5 . . ?
N3 C18 H18B 108.5 . . ?
H18A C18 H18B 107.5 . . ?
C18 C19 C20 109.7(2) . . ?
C18 C19 H19A 109.7 . . ?
C20 C19 H19A 109.7 . . ?
C18 C19 H19B 109.7 . . ?
C20 C19 H19B 109.7 . . ?
H19A C19 H19B 108.2 . . ?
C21 C20 C19 111.9(2) . . ?
C21 C20 H20A 109.2 . . ?
C19 C20 H20A 109.2 . . ?
C21 C20 H20B 109.2 . . ?
C19 C20 H20B 109.2 . . ?
H20A C20 H20B 107.9 . . ?
C20 C21 H21A 109.5 . . ?
C20 C21 H21B 109.5 . . ?
H21A C21 H21B 109.5 . . ?
C20 C21 H21C 109.5 . . ?
H21A C21 H21C 109.5 . . ?
H21B C21 H21C 109.5 . . ?
N3 C22 C23 115.46(18) . . ?
N3 C22 H22A 108.4 . . ?
C23 C22 H22A 108.4 . . ?
N3 C22 H22B 108.4 . . ?
C23 C22 H22B 108.4 . . ?
H22A C22 H22B 107.5 . . ?
C22 C23 C24 109.82(19) . . ?
C22 C23 H23A 109.7 . . ?
C24 C23 H23A 109.7 . . ?
C22 C23 H23B 109.7 . . ?
C24 C23 H23B 109.7 . . ?
H23A C23 H23B 108.2 . . ?
C25 C24 C23 112.0(2) . . ?
C25 C24 H24A 109.2 . . ?
C23 C24 H24A 109.2 . . ?
C25 C24 H24B 109.2 . . ?
C23 C24 H24B 109.2 . . ?
H24A C24 H24B 107.9 . . ?
C24 C25 H25A 109.5 . . ?
C24 C25 H25B 109.5 . . ?
H25A C25 H25B 109.5 . . ?
C24 C25 H25C 109.5 . . ?
H25A C25 H25C 109.5 . . ?
H25B C25 H25C 109.5 . . ?
O3 S1 O1 116.03(13) . . ?
O3 S1 O2 114.77(13) . . ?
O1 S1 O2 114.05(12) . . ?
O3 S1 C1S 103.05(14) . . ?
O1 S1 C1S 103.02(13) . . ?
O2 S1 C1S 103.52(13) . . ?
F3 C1S F1 107.2(2) . . ?
F3 C1S F2 108.5(2) . . ?
F1 C1S F2 106.1(3) . . ?
F3 C1S S1 111.9(2) . . ?
F1 C1S S1 112.1(2) . . ?
F2 C1S S1 110.81(19) . . ?
O4 S2 O6 114.22(13) . . ?
O4 S2 O5 114.72(11) . . ?
O6 S2 O5 115.49(13) . . ?
O4 S2 C2S 103.24(13) . . ?
O6 S2 C2S 103.11(13) . . ?
O5 S2 C2S 103.79(13) . . ?
F6 C2S F4 108.2(2) . . ?
F6 C2S F5 107.0(2) . . ?
F4 C2S F5 107.5(2) . . ?
F6 C2S S2 112.1(2) . . ?
F4 C2S S2 110.74(19) . . ?
F5 C2S S2 111.1(2) . . ?

loop_
_geom_bond_atom_site_label_1
_geom_bond_atom_site_label_2
_geom_bond_distance
_geom_bond_site_symmetry_2
_geom_bond_publ_flag
N1 C1 1.325(3) . ?
N1 C3 1.379(3) . ?
N1 C9 1.473(3) . ?
C1 N2 1.332(3) . ?
C1 H1 0.9300 . ?
N2 C2 1.377(3) . ?
N2 C4 1.471(3) . ?
C2 C3 1.354(4) . ?
C2 H2 0.9300 . ?
C3 H3 0.9300 . ?
C4 C5 1.506(4) . ?
C4 H4A 0.9700 . ?
C4 H4B 0.9700 . ?
C5 C6 1.529(4) . ?
C5 C8 1.534(4) . ?
C5 H5 0.9800 . ?
C6 O 1.440(4) . ?
C6 H6A 0.9700 . ?
C6 H6B 0.9700 . ?
O C7 1.439(5) . ?
C7 C8 1.465(5) . ?
C7 H7A 0.9700 . ?
C7 H7B 0.9700 . ?
C8 H8A 0.9700 . ?
C8 H8B 0.9700 . ?
C9 H9A 0.9600 . ?
C9 H9B 0.9600 . ?
C9 H9C 0.9600 . ?
N3 C14 1.515(3) . ?
N3 C22 1.518(3) . ?
N3 C18 1.522(3) . ?
N3 C10 1.528(3) . ?
C10 C11 1.518(3) . ?
C10 H10A 0.9700 . ?
C10 H10B 0.9700 . ?
C11 C12 1.524(3) . ?
C11 H11A 0.9700 . ?
C11 H11B 0.9700 . ?
C12 C13 1.521(4) . ?
C12 H12A 0.9700 . ?
C12 H12B 0.9700 . ?
C13 H13A 0.9600 . ?
C13 H13B 0.9600 . ?
C13 H13C 0.9600 . ?
C14 C15 1.523(3) . ?
C14 H14A 0.9700 . ?
C14 H14B 0.9700 . ?
C15 C16 1.524(3) . ?
C15 H15A 0.9700 . ?
C15 H15B 0.9700 . ?
C16 C17 1.521(4) . ?
C16 H16A 0.9700 . ?
C16 H16B 0.9700 . ?
C17 H17A 0.9600 . ?
C17 H17B 0.9600 . ?
C17 H17C 0.9600 . ?
C18 C19 1.520(3) . ?
C18 H18A 0.9700 . ?
C18 H18B 0.9700 . ?
C19 C20 1.532(3) . ?
C19 H19A 0.9700 . ?
C19 H19B 0.9700 . ?
C20 C21 1.517(4) . ?
C20 H20A 0.9700 . ?
C20 H20B 0.9700 . ?
C21 H21A 0.9600 . ?
C21 H21B 0.9600 . ?
C21 H21C 0.9600 . ?
C22 C23 1.518(3) . ?
C22 H22A 0.9700 . ?
C22 H22B 0.9700 . ?
C23 C24 1.524(3) . ?
C23 H23A 0.9700 . ?
C23 H23B 0.9700 . ?
C24 C25 1.523(4) . ?
C24 H24A 0.9700 . ?
C24 H24B 0.9700 . ?
C25 H25A 0.9600 . ?
C25 H25B 0.9600 . ?
C25 H25C 0.9600 . ?
S1 O3 1.433(2) . ?
S1 O1 1.4368(19) . ?
S1 O2 1.4413(19) . ?
S1 C1S 1.817(3) . ?
C1S F3 1.321(4) . ?
C1S F1 1.328(3) . ?
C1S F2 1.340(3) . ?
S2 O4 1.4305(19) . ?
S2 O6 1.434(2) . ?
S2 O5 1.4388(19) . ?
S2 C2S 1.812(3) . ?
C2S F6 1.319(3) . ?
C2S F4 1.334(3) . ?
C2S F5 1.341(3) . ?
